data_7237209
loop_
_publ_author_name
'Wang, Kangcai'
'Chinnam, Ajay Kumar'
'Petrutik, Natan'
'Komarala, Eswaravara Prasadarao'
'Zhang, Qinghua'
'Yan, Qi-Long'
'Dobrovetsky, Roman'
'Gozin, Michael'

_publ_section_title
;
 Iodocuprate-containing ionic liquids as promoters for green propulsion
;
_journal_issue 45
_journal_name_full 'Journal of Materials Chemistry A'
_journal_page_first 22819
_journal_paper_doi 10.1039/C8TA08042A
_journal_volume 6
_journal_year 2018
_chemical_formula_moiety 'Cu4 I7, 3(C6 H11 N2)'
_chemical_formula_sum 'C18 H33 Cu4 I7 N6'
_chemical_formula_weight 1475.96
_space_group_crystal_system triclinic
_space_group_IT_number 2
_space_group_name_Hall '-P 1'
_space_group_name_H-M_alt 'P -1'
_atom_sites_solution_hydrogens geom
_atom_sites_solution_primary direct
_audit_creation_date 2018-04-18
_audit_creation_method
;
Olex2 1.2-beta
(compiled 2016.07.08 svn.r3312 for OlexSys, GUI svn.r5203)
;
_audit_update_record
;
2018-07-11 deposited with the CCDC.
2018-10-17 downloaded from the CCDC.
;
_cell_angle_alpha 79.240(2)
_cell_angle_beta 76.117(2)
_cell_angle_gamma 86.646(2)
_cell_formula_units_Z 2
_cell_length_a 9.7330(10)
_cell_length_b 11.3531(13)
_cell_length_c 17.4044(19)
_cell_measurement_reflns_used 2976
_cell_measurement_temperature 173
_cell_measurement_theta_max 26.19
_cell_measurement_theta_min 2.45
_cell_volume 1834.0(3)
_computing_cell_refinement 'SAINT v8.34A (Bruker, 2013)'
_computing_data_reduction 'SAINT v8.34A (Bruker, 2013)'
_computing_molecular_graphics 'Olex2 (Dolomanov et al., 2009)'
_computing_publication_material 'Olex2 (Dolomanov et al., 2009)'
_computing_structure_refinement 'ShelXL (Sheldrick, 2015)'
_computing_structure_solution 'SIR2004 (Burla et al., 2007)'
_diffrn_ambient_temperature 173
_diffrn_measured_fraction_theta_full 0.978
_diffrn_measured_fraction_theta_max 0.972
_diffrn_measurement_device_type 'Bruker APEX-II CCD'
_diffrn_measurement_method '\f and \w scans'
_diffrn_radiation_type MoK\a
_diffrn_radiation_wavelength 0.71073
_diffrn_reflns_av_R_equivalents 0.0456
_diffrn_reflns_av_unetI/netI 0.0747
_diffrn_reflns_Laue_measured_fraction_full 0.978
_diffrn_reflns_Laue_measured_fraction_max 0.972
_diffrn_reflns_limit_h_max 12
_diffrn_reflns_limit_h_min -12
_diffrn_reflns_limit_k_max 14
_diffrn_reflns_limit_k_min -14
_diffrn_reflns_limit_l_max 21
_diffrn_reflns_limit_l_min -21
_diffrn_reflns_number 14459
_diffrn_reflns_point_group_measured_fraction_full 0.978
_diffrn_reflns_point_group_measured_fraction_max 0.972
_diffrn_reflns_theta_full 25.242
_diffrn_reflns_theta_max 26.584
_diffrn_reflns_theta_min 1.225
_diffrn_standards_number 0
_exptl_absorpt_coefficient_mu 8.198
_exptl_absorpt_correction_T_max 0.7454
_exptl_absorpt_correction_T_min 0.3966
_exptl_absorpt_correction_type multi-scan
_exptl_absorpt_process_details
;
SADABS-2014/5 (Bruker,2014/5) was used for absorption correction.
wR2(int) was 0.1337 before and 0.0496 after correction.
The Ratio of minimum to maximum transmission is 0.5321.
The \l/2 correction factor is 0.00150.
;
_exptl_crystal_colour 'clear whiteish colourless'
_exptl_crystal_colour_lustre clear
_exptl_crystal_colour_modifier whiteish
_exptl_crystal_colour_primary colourless
_exptl_crystal_density_diffrn 2.673
_exptl_crystal_description block
_exptl_crystal_F_000 1340
_exptl_crystal_size_max 0.24
_exptl_crystal_size_mid 0.22
_exptl_crystal_size_min 0.2
_refine_diff_density_max 1.499
_refine_diff_density_min -1.716
_refine_diff_density_rms 0.299
_refine_ls_extinction_method none
_refine_ls_goodness_of_fit_ref 1.024
_refine_ls_hydrogen_treatment constr
_refine_ls_matrix_type full
_refine_ls_number_parameters 322
_refine_ls_number_reflns 7470
_refine_ls_number_restraints 0
_refine_ls_restrained_S_all 1.024
_refine_ls_R_factor_all 0.0604
_refine_ls_R_factor_gt 0.0428
_refine_ls_shift/su_max 0.001
_refine_ls_shift/su_mean 0.000
_refine_ls_structure_factor_coef Fsqd
_refine_ls_weighting_details 'w=1/[\s^2^(Fo^2^)+(0.0698P)^2^] where P=(Fo^2^+2Fc^2^)/3'
_refine_ls_weighting_scheme calc
_refine_ls_wR_factor_gt 0.1126
_refine_ls_wR_factor_ref 0.1389
_reflns_Friedel_coverage 0.000
_reflns_number_gt 5694
_reflns_number_total 7470
_reflns_threshold_expression 'I > 2\s(I)'
_cod_data_source_file c8ta08042a2.cif
_cod_data_source_block mo_20180341-kcw-03_0m
_cod_database_code 7237209
_shelx_space_group_comment
;
The symmetry employed for this shelxl refinement is uniquely defined
by the following loop, which should always be used as a source of
symmetry information in preference to the above space-group names.
They are only intended as comments.
;
_olex2_refinement_description
;
1. Fixed Uiso
 At 1.2 times of:
  All C(H) groups, All C(H,H) groups
 At 1.5 times of:
  All C(H,H,H) groups
2.a Secondary CH2 refined with riding coordinates:
 C11(H11A,H11B), C2(H2A,H2B), C17(H17A,H17B)
2.b Aromatic/amide H refined with riding coordinates:
 C8(H8), C3(H3), C14(H14), C10(H10), C9(H9), C4(H4), C15(H15), C5(H5), C16(H16)
2.c Idealised Me refined as rotating group:
 C7(H7A,H7B,H7C), C12(H12A,H12B,H12C), C6(H6A,H6B,H6C), C18(H18A,H18B,H18C),
 C13(H13A,H13B,H13C), C1(H1A,H1B,H1C)
;
_shelx_shelxl_version_number 2014/7
_olex2_submission_special_instructions 'No special instructions were received'

loop_
_space_group_symop_operation_xyz
'x, y, z'
'-x, -y, -z'

loop_
_atom_site_label
_atom_site_type_symbol
_atom_site_fract_x
_atom_site_fract_y
_atom_site_fract_z
_atom_site_U_iso_or_equiv
_atom_site_adp_type
_atom_site_occupancy
_atom_site_site_symmetry_order
_atom_site_calc_flag
_atom_site_refinement_flags_posn
I4 I 0.22567(6) 0.53808(5) 0.82274(4) 0.02059(15) Uani 1 1 d .
I5 I 0.56783(6) 0.72551(6) 0.61193(4) 0.02382(16) Uani 1 1 d .
I3 I 0.13400(7) 0.88458(6) 0.69974(4) 0.02578(17) Uani 1 1 d .
I2 I 0.43268(7) 0.84405(6) 0.84285(4) 0.02547(16) Uani 1 1 d .
I7 I 0.73040(6) 0.50198(6) 0.42563(4) 0.02601(17) Uani 1 1 d .
I6 I 0.59524(7) 0.35261(6) 0.68950(4) 0.02771(17) Uani 1 1 d .
I1 I -0.03232(7) 0.76430(6) 0.97145(4) 0.03026(17) Uani 1 1 d .
Cu2 Cu 0.35638(13) 0.74751(12) 0.72922(8) 0.0322(3) Uani 1 1 d .
Cu3 Cu 0.40072(14) 0.52921(13) 0.69103(8) 0.0344(3) Uani 1 1 d .
Cu4 Cu 0.56150(15) 0.50763(14) 0.56012(8) 0.0410(4) Uani 1 1 d .
Cu1 Cu 0.16128(16) 0.77550(15) 0.84650(9) 0.0441(4) Uani 1 1 d .
N3 N 0.5842(8) 0.4127(8) 0.9279(5) 0.0257(19) Uani 1 1 d .
N5 N 0.6134(8) 0.0880(8) 0.5906(5) 0.0273(19) Uani 1 1 d .
N4 N 0.7372(8) 0.5477(8) 0.8565(5) 0.029(2) Uani 1 1 d .
N1 N -0.0929(10) 1.1132(8) 0.8233(5) 0.034(2) Uani 1 1 d .
N2 N 0.1191(9) 1.1704(7) 0.8153(5) 0.0278(19) Uani 1 1 d .
C8 C 0.6033(10) 0.5112(9) 0.8689(6) 0.027(2) Uani 1 1 d .
H8 H 0.5344 0.5478 0.8412 0.033 Uiso 1 1 calc R
N6 N 0.8311(9) 0.1394(9) 0.5408(5) 0.034(2) Uani 1 1 d .
C3 C 0.0259(11) 1.0878(10) 0.8496(7) 0.032(2) Uani 1 1 d .
H3 H 0.0400 1.0193 0.8877 0.038 Uiso 1 1 calc R
C14 C 0.6976(11) 0.1613(10) 0.5328(6) 0.031(2) Uani 1 1 d .
H14 H 0.6687 0.2193 0.4927 0.038 Uiso 1 1 calc R
C10 C 0.7081(10) 0.3866(10) 0.9535(7) 0.034(3) Uani 1 1 d .
H10 H 0.7238 0.3227 0.9944 0.041 Uiso 1 1 calc R
C11 C 0.8034(11) 0.6443(9) 0.7925(6) 0.032(2) Uani 1 1 d .
H11A H 0.8672 0.6892 0.8128 0.038 Uiso 1 1 calc R
H11B H 0.7293 0.7006 0.7768 0.038 Uiso 1 1 calc R
C9 C 0.8036(11) 0.4707(11) 0.9084(7) 0.041(3) Uani 1 1 d .
H9 H 0.8989 0.4756 0.9120 0.049 Uiso 1 1 calc R
C7 C 0.4536(10) 0.3445(10) 0.9599(7) 0.031(2) Uani 1 1 d .
H7A H 0.3746 0.3991 0.9760 0.047 Uiso 1 1 calc GR
H7B H 0.4638 0.2845 1.0066 0.047 Uiso 1 1 calc GR
H7C H 0.4350 0.3043 0.9183 0.047 Uiso 1 1 calc GR
C2 C -0.2216(13) 1.0419(12) 0.8483(8) 0.048(3) Uani 1 1 d .
H2A H -0.1944 0.9559 0.8546 0.057 Uiso 1 1 calc R
H2B H -0.2737 1.0591 0.8050 0.057 Uiso 1 1 calc R
C12 C 0.8873(12) 0.5958(11) 0.7194(6) 0.040(3) Uani 1 1 d .
H12A H 0.9253 0.6628 0.6765 0.060 Uiso 1 1 calc GR
H12B H 0.8252 0.5483 0.7007 0.060 Uiso 1 1 calc GR
H12C H 0.9655 0.5451 0.7338 0.060 Uiso 1 1 calc GR
C17 C 0.9581(12) 0.2025(13) 0.4894(7) 0.048(3) Uani 1 1 d .
H17A H 0.9340 0.2507 0.4407 0.057 Uiso 1 1 calc R
H17B H 1.0319 0.1429 0.4720 0.057 Uiso 1 1 calc R
C4 C 0.0617(14) 1.2573(11) 0.7660(8) 0.049(3) Uani 1 1 d .
H4 H 0.1063 1.3283 0.7344 0.059 Uiso 1 1 calc R
C15 C 0.6900(13) 0.0223(10) 0.6415(7) 0.038(3) Uani 1 1 d .
H15 H 0.6543 -0.0338 0.6890 0.045 Uiso 1 1 calc R
C6 C 0.2602(12) 1.1702(12) 0.8291(8) 0.046(3) Uani 1 1 d .
H6A H 0.2718 1.1012 0.8703 0.068 Uiso 1 1 calc GR
H6B H 0.2738 1.2444 0.8473 0.068 Uiso 1 1 calc GR
H6C H 0.3303 1.1649 0.7789 0.068 Uiso 1 1 calc GR
C5 C -0.0714(13) 1.2220(12) 0.7709(8) 0.051(4) Uani 1 1 d .
H5 H -0.1377 1.2643 0.7434 0.062 Uiso 1 1 calc R
C18 C 1.0164(13) 0.2853(14) 0.5344(9) 0.065(4) Uani 1 1 d .
H18A H 1.0726 0.3484 0.4953 0.097 Uiso 1 1 calc GR
H18B H 1.0763 0.2384 0.5673 0.097 Uiso 1 1 calc GR
H18C H 0.9375 0.3217 0.5691 0.097 Uiso 1 1 calc GR
C16 C 0.8266(13) 0.0542(10) 0.6097(7) 0.042(3) Uani 1 1 d .
H16 H 0.9055 0.0235 0.6309 0.050 Uiso 1 1 calc R
C13 C 0.4573(12) 0.0887(11) 0.6026(8) 0.042(3) Uani 1 1 d .
H13A H 0.4287 0.1529 0.5632 0.063 Uiso 1 1 calc GR
H13B H 0.4127 0.1024 0.6570 0.063 Uiso 1 1 calc GR
H13C H 0.4273 0.0114 0.5954 0.063 Uiso 1 1 calc GR
C1 C -0.3174(17) 1.0644(17) 0.9240(11) 0.092(6) Uani 1 1 d .
H1A H -0.3529 1.1473 0.9167 0.138 Uiso 1 1 calc GR
H1B H -0.2656 1.0514 0.9668 0.138 Uiso 1 1 calc GR
H1C H -0.3971 1.0093 0.9389 0.138 Uiso 1 1 calc GR

loop_
_atom_site_aniso_label
_atom_site_aniso_U_11
_atom_site_aniso_U_22
_atom_site_aniso_U_33
_atom_site_aniso_U_23
_atom_site_aniso_U_13
_atom_site_aniso_U_12
I4 0.0193(3) 0.0209(3) 0.0193(3) -0.0027(2) -0.0007(2) -0.0004(2)
I5 0.0226(3) 0.0245(3) 0.0225(3) -0.0060(3) 0.0006(3) -0.0039(3)
I3 0.0239(3) 0.0296(3) 0.0228(3) -0.0003(3) -0.0078(3) 0.0037(3)
I2 0.0286(3) 0.0273(3) 0.0215(3) -0.0045(3) -0.0068(3) -0.0046(3)
I7 0.0189(3) 0.0402(4) 0.0187(3) -0.0085(3) 0.0000(3) -0.0059(3)
I6 0.0282(4) 0.0265(3) 0.0270(4) -0.0048(3) -0.0051(3) 0.0057(3)
I1 0.0293(4) 0.0329(4) 0.0228(3) -0.0033(3) 0.0032(3) 0.0027(3)
Cu2 0.0279(7) 0.0387(8) 0.0269(7) -0.0077(6) 0.0001(6) 0.0041(6)
Cu3 0.0344(7) 0.0413(8) 0.0235(7) -0.0092(6) 0.0025(6) 0.0051(6)
Cu4 0.0380(8) 0.0571(9) 0.0217(7) -0.0070(7) 0.0034(6) 0.0054(7)
Cu1 0.0417(9) 0.0551(9) 0.0254(7) -0.0032(7) 0.0064(6) 0.0096(7)
N3 0.020(4) 0.037(5) 0.019(4) 0.004(4) -0.008(3) -0.008(4)
N5 0.023(4) 0.036(5) 0.022(4) 0.006(4) -0.007(4) -0.017(4)
N4 0.021(4) 0.038(5) 0.023(4) 0.006(4) -0.004(4) -0.007(4)
N1 0.039(5) 0.033(5) 0.029(5) -0.009(4) -0.002(4) -0.005(4)
N2 0.029(5) 0.019(4) 0.031(5) -0.003(4) 0.002(4) -0.007(4)
C8 0.025(5) 0.032(6) 0.024(5) 0.003(4) -0.010(4) -0.004(4)
N6 0.027(5) 0.052(6) 0.021(4) 0.007(4) -0.011(4) -0.013(4)
C3 0.030(6) 0.033(6) 0.029(6) -0.006(5) 0.001(5) 0.002(5)
C14 0.028(6) 0.035(6) 0.027(6) 0.000(5) -0.004(5) -0.002(5)
C10 0.023(5) 0.048(7) 0.029(6) 0.003(5) -0.011(5) 0.004(5)
C11 0.026(5) 0.029(6) 0.035(6) 0.004(5) -0.004(5) -0.007(4)
C9 0.020(5) 0.056(8) 0.037(7) 0.023(6) -0.013(5) -0.005(5)
C7 0.021(5) 0.036(6) 0.036(6) 0.002(5) -0.010(5) -0.010(4)
C2 0.040(7) 0.055(8) 0.054(8) -0.030(7) -0.007(6) -0.008(6)
C12 0.047(7) 0.052(7) 0.018(5) 0.002(5) -0.004(5) -0.013(6)
C17 0.029(6) 0.086(10) 0.029(6) -0.006(6) -0.006(5) -0.026(6)
C4 0.060(8) 0.033(7) 0.048(8) 0.016(6) -0.014(7) -0.017(6)
C15 0.050(7) 0.027(6) 0.037(6) 0.001(5) -0.016(6) -0.002(5)
C6 0.039(7) 0.054(8) 0.046(8) -0.016(6) -0.008(6) 0.000(6)
C5 0.045(7) 0.047(8) 0.054(8) 0.019(6) -0.021(7) 0.000(6)
C18 0.030(7) 0.098(12) 0.066(10) -0.035(9) 0.010(7) -0.033(8)
C16 0.055(8) 0.041(7) 0.039(7) -0.006(6) -0.031(6) 0.007(6)
C13 0.033(6) 0.046(7) 0.045(7) -0.005(6) -0.006(6) -0.012(5)
C1 0.064(10) 0.111(14) 0.102(14) -0.075(12) 0.031(10) -0.031(10)

loop_
_atom_type_symbol
_atom_type_description
_atom_type_scat_dispersion_real
_atom_type_scat_dispersion_imag
_atom_type_scat_source
C C 0.0033 0.0016 'International Tables Vol C Tables 4.2.6.8 and 6.1.1.4'
H H 0.0000 0.0000 'International Tables Vol C Tables 4.2.6.8 and 6.1.1.4'
Cu Cu 0.3201 1.2651 'International Tables Vol C Tables 4.2.6.8 and 6.1.1.4'
I I -0.4742 1.8119 'International Tables Vol C Tables 4.2.6.8 and 6.1.1.4'
N N 0.0061 0.0033 'International Tables Vol C Tables 4.2.6.8 and 6.1.1.4'

loop_
_geom_angle_atom_site_label_1
_geom_angle_atom_site_label_2
_geom_angle_atom_site_label_3
_geom_angle
_geom_angle_site_symmetry_1
_geom_angle_site_symmetry_3
Cu2 I4 Cu1 52.59(4) . .
Cu3 I4 Cu2 59.94(4) . .
Cu3 I4 Cu1 112.03(5) . .
Cu2 I5 Cu3 59.79(4) . .
Cu2 I5 Cu4 111.30(5) . .
Cu3 I5 Cu4 52.86(4) . .
Cu2 I3 Cu1 55.12(4) . .
Cu2 I2 Cu1 53.98(4) . .
Cu3 I7 Cu4 53.32(4) 2_666 2_666
Cu4 I7 Cu3 113.45(5) . 2_666
Cu4 I7 Cu4 60.28(6) . 2_666
Cu4 I6 Cu3 55.39(4) . .
I5 Cu2 I4 117.88(5) . .
I5 Cu2 I3 119.00(5) . .
I5 Cu2 I2 111.71(5) . .
I5 Cu2 Cu3 64.05(4) . .
I3 Cu2 I4 102.17(5) . .
I3 Cu2 I2 103.06(5) . .
I2 Cu2 I4 100.50(5) . .
Cu3 Cu2 I4 54.87(4) . .
Cu3 Cu2 I3 121.65(6) . .
Cu3 Cu2 I2 131.36(6) . .
Cu1 Cu2 I4 64.03(5) . .
Cu1 Cu2 I5 176.41(7) . .
Cu1 Cu2 I3 62.53(5) . .
Cu1 Cu2 I2 64.72(5) . .
Cu1 Cu2 Cu3 118.34(7) . .
I4 Cu3 I5 120.26(6) . .
I4 Cu3 I7 111.75(5) . 2_666
I4 Cu3 I6 117.20(5) . .
I4 Cu3 Cu2 65.20(4) . .
I7 Cu3 I5 100.61(5) 2_666 .
I6 Cu3 I5 101.08(5) . .
I6 Cu3 I7 103.43(5) . 2_666
Cu2 Cu3 I5 56.16(4) . .
Cu2 Cu3 I7 112.87(6) . 2_666
Cu2 Cu3 I6 139.57(6) . .
Cu4 Cu3 I4 175.46(8) . .
Cu4 Cu3 I5 63.94(5) . .
Cu4 Cu3 I7 64.81(5) . 2_666
Cu4 Cu3 I6 62.03(5) . .
Cu4 Cu3 Cu2 118.54(7) . .
I5 Cu4 I7 98.44(5) . 2_666
I7 Cu4 I5 112.49(6) . .
I7 Cu4 I7 119.72(6) . 2_666
I7 Cu4 I6 119.81(6) . .
I7 Cu4 Cu4 64.90(5) . 2_666
I6 Cu4 I5 100.95(5) . .
I6 Cu4 I7 101.89(5) . 2_666
I6 Cu4 Cu4 133.06(10) . 2_666
Cu3 Cu4 I5 63.19(5) . .
Cu3 Cu4 I7 61.88(5) . 2_666
Cu3 Cu4 I7 175.67(8) . .
Cu3 Cu4 I6 62.58(5) . .
Cu3 Cu4 Cu4 116.55(9) . 2_666
Cu4 Cu4 I5 120.87(9) 2_666 .
Cu4 Cu4 I7 54.83(5) 2_666 2_666
I3 Cu1 I4 101.65(5) . .
I3 Cu1 I2 100.77(5) . .
I2 Cu1 I4 98.11(5) . .
I1 Cu1 I4 106.64(6) . .
I1 Cu1 I3 124.05(6) . .
I1 Cu1 I2 121.14(6) . .
Cu2 Cu1 I4 63.39(5) . .
Cu2 Cu1 I3 62.35(5) . .
Cu2 Cu1 I2 61.30(5) . .
Cu2 Cu1 I1 169.87(8) . .
C8 N3 C10 109.2(8) . .
C8 N3 C7 125.8(8) . .
C10 N3 C7 125.0(9) . .
C14 N5 C15 110.2(9) . .
C14 N5 C13 123.5(9) . .
C15 N5 C13 126.0(9) . .
C8 N4 C11 124.8(8) . .
C8 N4 C9 108.4(8) . .
C9 N4 C11 126.5(8) . .
C3 N1 C2 126.3(10) . .
C3 N1 C5 106.5(10) . .
C5 N1 C2 127.2(10) . .
C3 N2 C4 109.2(9) . .
C3 N2 C6 124.8(10) . .
C4 N2 C6 126.0(10) . .
N3 C8 H8 126.0 . .
N4 C8 N3 107.9(8) . .
N4 C8 H8 126.0 . .
C14 N6 C17 125.9(9) . .
C14 N6 C16 107.8(9) . .
C16 N6 C17 126.1(9) . .
N1 C3 H3 124.9 . .
N2 C3 N1 110.2(10) . .
N2 C3 H3 124.9 . .
N5 C14 N6 108.1(9) . .
N5 C14 H14 126.0 . .
N6 C14 H14 126.0 . .
N3 C10 H10 126.8 . .
C9 C10 N3 106.4(9) . .
C9 C10 H10 126.8 . .
N4 C11 H11A 109.3 . .
N4 C11 H11B 109.3 . .
N4 C11 C12 111.4(9) . .
H11A C11 H11B 108.0 . .
C12 C11 H11A 109.3 . .
C12 C11 H11B 109.3 . .
N4 C9 H9 126.0 . .
C10 C9 N4 108.1(8) . .
C10 C9 H9 126.0 . .
N3 C7 H7A 109.5 . .
N3 C7 H7B 109.5 . .
N3 C7 H7C 109.5 . .
H7A C7 H7B 109.5 . .
H7A C7 H7C 109.5 . .
H7B C7 H7C 109.5 . .
N1 C2 H2A 108.7 . .
N1 C2 H2B 108.7 . .
N1 C2 C1 114.3(10) . .
H2A C2 H2B 107.6 . .
C1 C2 H2A 108.7 . .
C1 C2 H2B 108.7 . .
C11 C12 H12A 109.5 . .
C11 C12 H12B 109.5 . .
C11 C12 H12C 109.5 . .
H12A C12 H12B 109.5 . .
H12A C12 H12C 109.5 . .
H12B C12 H12C 109.5 . .
N6 C17 H17A 109.4 . .
N6 C17 H17B 109.4 . .
N6 C17 C18 111.3(10) . .
H17A C17 H17B 108.0 . .
C18 C17 H17A 109.4 . .
C18 C17 H17B 109.4 . .
N2 C4 H4 126.7 . .
C5 C4 N2 106.6(10) . .
C5 C4 H4 126.7 . .
N5 C15 H15 127.1 . .
C16 C15 N5 105.8(9) . .
C16 C15 H15 127.1 . .
N2 C6 H6A 109.5 . .
N2 C6 H6B 109.5 . .
N2 C6 H6C 109.5 . .
H6A C6 H6B 109.5 . .
H6A C6 H6C 109.5 . .
H6B C6 H6C 109.5 . .
N1 C5 H5 126.2 . .
C4 C5 N1 107.5(10) . .
C4 C5 H5 126.2 . .
C17 C18 H18A 109.5 . .
C17 C18 H18B 109.5 . .
C17 C18 H18C 109.5 . .
H18A C18 H18B 109.5 . .
H18A C18 H18C 109.5 . .
H18B C18 H18C 109.5 . .
N6 C16 H16 126.0 . .
C15 C16 N6 107.9(9) . .
C15 C16 H16 126.0 . .
N5 C13 H13A 109.5 . .
N5 C13 H13B 109.5 . .
N5 C13 H13C 109.5 . .
H13A C13 H13B 109.5 . .
H13A C13 H13C 109.5 . .
H13B C13 H13C 109.5 . .
C2 C1 H1A 109.5 . .
C2 C1 H1B 109.5 . .
C2 C1 H1C 109.5 . .
H1A C1 H1B 109.5 . .
H1A C1 H1C 109.5 . .
H1B C1 H1C 109.5 . .

loop_
_geom_bond_atom_site_label_1
_geom_bond_atom_site_label_2
_geom_bond_distance
_geom_bond_site_symmetry_2
I4 Cu2 2.7993(15) .
I4 Cu3 2.5219(14) .
I4 Cu1 2.8148(18) .
I5 Cu2 2.5651(14) .
I5 Cu3 2.7770(15) .
I5 Cu4 2.7951(18) .
I3 Cu2 2.6853(14) .
I3 Cu1 2.6896(16) .
I2 Cu2 2.6968(15) .
I2 Cu1 2.7801(18) .
I7 Cu3 2.7279(15) 2_666
I7 Cu4 2.5263(15) .
I7 Cu4 2.7988(16) 2_666
I6 Cu3 2.6752(15) .
I6 Cu4 2.6616(16) .
I1 Cu1 2.5010(15) .
Cu2 Cu3 2.669(2) .
Cu2 Cu1 2.4868(19) .
Cu3 I7 2.7278(15) 2_666
Cu3 Cu4 2.4804(19) .
Cu4 I7 2.7988(16) 2_666
Cu4 Cu4 2.684(3) 2_666
N3 C8 1.358(12) .
N3 C10 1.381(12) .
N3 C7 1.463(12) .
N5 C14 1.322(13) .
N5 C15 1.378(13) .
N5 C13 1.483(13) .
N4 C8 1.346(12) .
N4 C11 1.462(12) .
N4 C9 1.385(12) .
N1 C3 1.340(14) .
N1 C2 1.462(14) .
N1 C5 1.386(14) .
N2 C3 1.300(13) .
N2 C4 1.368(14) .
N2 C6 1.449(14) .
C8 H8 0.9500 .
N6 C14 1.343(13) .
N6 C17 1.475(14) .
N6 C16 1.386(14) .
C3 H3 0.9500 .
C14 H14 0.9500 .
C10 H10 0.9500 .
C10 C9 1.367(15) .
C11 H11A 0.9900 .
C11 H11B 0.9900 .
C11 C12 1.516(16) .
C9 H9 0.9500 .
C7 H7A 0.9800 .
C7 H7B 0.9800 .
C7 H7C 0.9800 .
C2 H2A 0.9900 .
C2 H2B 0.9900 .
C2 C1 1.477(19) .
C12 H12A 0.9800 .
C12 H12B 0.9800 .
C12 H12C 0.9800 .
C17 H17A 0.9900 .
C17 H17B 0.9900 .
C17 C18 1.539(17) .
C4 H4 0.9500 .
C4 C5 1.356(17) .
C15 H15 0.9500 .
C15 C16 1.354(16) .
C6 H6A 0.9800 .
C6 H6B 0.9800 .
C6 H6C 0.9800 .
C5 H5 0.9500 .
C18 H18A 0.9800 .
C18 H18B 0.9800 .
C18 H18C 0.9800 .
C16 H16 0.9500 .
C13 H13A 0.9800 .
C13 H13B 0.9800 .
C13 H13C 0.9800 .
C1 H1A 0.9800 .
C1 H1B 0.9800 .
C1 H1C 0.9800 .
